data_7024789
loop_
_publ_author_name
'Bruce, Michael I.'
'Fox, Mark A.'
'Low, Paul J.'
'Skelton, Brian W.'
'Zaitseva, Natasha N.'

_publ_section_title
;
 Some reactions of an eta3-tetracyanobutadienyl-ruthenium complex.
;
_journal_issue 15
_journal_name_full 'Dalton transactions (Cambridge, England : 2003)'
_journal_page_first 3759
_journal_page_last 3770
_journal_paper_doi 10.1039/b921324d
_journal_volume 39
_journal_year 2010
_chemical_formula_moiety 'C41 H34 N7 O2 P Ru'
_chemical_formula_sum 'C41 H34 N7 O2 P Ru'
_chemical_formula_weight 788.79
_chemical_name_systematic
;
?
;
_space_group_IT_number 14
_symmetry_cell_setting monoclinic
_symmetry_space_group_name_Hall '-P 2yn'
_symmetry_space_group_name_H-M 'P 1 21/n 1'
_atom_sites_solution_hydrogens geom
_atom_sites_solution_primary direct
_atom_sites_solution_secondary difmap
_audit_creation_date 2008-11-25T08:46:41-00:00
_audit_creation_method 'WinGX routine CIF_UPDATE'
_cell_angle_alpha 90
_cell_angle_beta 97.322(2)
_cell_angle_gamma 90
_cell_formula_units_Z 4
_cell_length_a 12.3947(2)
_cell_length_b 17.7047(3)
_cell_length_c 17.1249(3)
_cell_measurement_reflns_used 11274
_cell_measurement_temperature 100(2)
_cell_measurement_theta_max 32.516
_cell_measurement_theta_min 3.2874
_cell_volume 3727.32(11)
_computing_cell_refinement
;
CrysAlis RED, Oxford Diffraction Ltd.,
Version 1.171.32.29 (release 10-06-2008 CrysAlis171 .NET)
(compiled Jun 10 2008,16:49:55)
;
_computing_data_collection
;
CrysAlis CCD, Oxford Diffraction Ltd.,
Version 1.171.32.29 (release 10-06-2008 CrysAlis171 .NET)
(compiled Jun 10 2008,16:49:55)
;
_computing_data_reduction
;
CrysAlis RED, Oxford Diffraction Ltd.,
Version 1.171.32.29 (release 10-06-2008 CrysAlis171 .NET)
(compiled Jun 10 2008,16:49:55)
;
_computing_molecular_graphics xtal-Ortep
_computing_publication_material WinGX
_computing_structure_refinement 'SHELXL-97 (Sheldrick, 1997)'
_diffrn_ambient_temperature 100(2)
_diffrn_detector_area_resol_mean 10.4738
_diffrn_measured_fraction_theta_full 0.996
_diffrn_measured_fraction_theta_max 0.931
_diffrn_measurement_device_type
;
Oxford Diffraction Gemini diffractometer
;
_diffrn_measurement_method '\f and \w scans'
_diffrn_orient_matrix_UB_11 -0.0297476159
_diffrn_orient_matrix_UB_12 -0.0188938048
_diffrn_orient_matrix_UB_13 -0.0323725579
_diffrn_orient_matrix_UB_21 -0.0186111522
_diffrn_orient_matrix_UB_22 -0.0267383955
_diffrn_orient_matrix_UB_23 0.0261223475
_diffrn_orient_matrix_UB_31 -0.0458102312
_diffrn_orient_matrix_UB_32 0.0230826718
_diffrn_orient_matrix_UB_33 0.0037337304
_diffrn_radiation_monochromator graphite
_diffrn_radiation_type MoK\a
_diffrn_radiation_wavelength 0.71073
_diffrn_reflns_av_R_equivalents 0.0679
_diffrn_reflns_av_unetI/netI 0.1046
_diffrn_reflns_limit_h_max 17
_diffrn_reflns_limit_h_min -15
_diffrn_reflns_limit_k_max 21
_diffrn_reflns_limit_k_min -26
_diffrn_reflns_limit_l_max 25
_diffrn_reflns_limit_l_min -25
_diffrn_reflns_number 42565
_diffrn_reflns_theta_full 31
_diffrn_reflns_theta_max 32.6
_diffrn_reflns_theta_min 3.29
_exptl_absorpt_coefficient_mu 0.509
_exptl_absorpt_correction_T_max .95
_exptl_absorpt_correction_T_min 0.874
_exptl_absorpt_correction_type multi-scan
_exptl_absorpt_process_details
;
CrysAlis RED, Oxford Diffraction Ltd.,
Version 1.171.32.29 (release 10-06-2008 CrysAlis171 .NET)
(compiled Jun 10 2008,16:49:55)
Empirical absorption correction using spherical harmonics,
implemented in SCALE3 ABSPACK scaling algorithm.
;
_exptl_crystal_colour red-brown
_exptl_crystal_density_diffrn 1.406
_exptl_crystal_density_method 'not measured'
_exptl_crystal_description prism
_exptl_crystal_F_000 1616
_exptl_crystal_size_max 0.22
_exptl_crystal_size_mid 0.14
_exptl_crystal_size_min 0.1
_refine_diff_density_max 0.936
_refine_diff_density_min -0.622
_refine_diff_density_rms 0.086
_refine_ls_extinction_method none
_refine_ls_goodness_of_fit_ref 0.872
_refine_ls_hydrogen_treatment constr
_refine_ls_matrix_type full
_refine_ls_number_parameters 471
_refine_ls_number_reflns 12675
_refine_ls_number_restraints 0
_refine_ls_restrained_S_all 0.872
_refine_ls_R_factor_all 0.0865
_refine_ls_R_factor_gt 0.0374
_refine_ls_shift/su_max 0.002
_refine_ls_shift/su_mean 0
_refine_ls_structure_factor_coef Fsqd
_refine_ls_weighting_details 'calc w=1/[\s^2^(Fo^2^)+(0.0274P)^2^+0.0000P] where P=(Fo^2^+2Fc^2^)/3'
_refine_ls_weighting_scheme calc
_refine_ls_wR_factor_gt 0.0666
_refine_ls_wR_factor_ref 0.0734
_reflns_number_gt 7571
_reflns_number_total 12675
_reflns_threshold_expression I>2sigma(I)
_cod_data_source_file b921324d.txt
_cod_data_source_block br1442
_cod_database_code 7024789

loop_
_symmetry_equiv_pos_as_xyz
'x, y, z'
'-x+1/2, y+1/2, -z+1/2'
'-x, -y, -z'
'x-1/2, -y-1/2, z-1/2'

loop_
_atom_site_label
_atom_site_type_symbol
_atom_site_fract_x
_atom_site_fract_y
_atom_site_fract_z
_atom_site_U_iso_or_equiv
_atom_site_adp_type
_atom_site_occupancy
_atom_site_symmetry_multiplicity
_atom_site_calc_flag
_atom_site_refinement_flags
Ru1 Ru 0.867342(13) 0.764064(9) 0.561222(9) 0.01601(4) Uani 1 1 d .
P1 P 0.71831(4) 0.69031(3) 0.58079(3) 0.01603(10) Uani 1 1 d .
C111 C 0.67424(15) 0.70333(11) 0.67818(11) 0.0194(4) Uani 1 1 d .
C112 C 0.64888(16) 0.77610(11) 0.70173(11) 0.0219(4) Uani 1 1 d .
H112 H 0.6533 0.8173 0.6668 0.026 Uiso 1 1 calc R
C113 C 0.61744(17) 0.78887(12) 0.77533(12) 0.0250(5) Uani 1 1 d .
H113 H 0.5992 0.8385 0.7903 0.03 Uiso 1 1 calc R
C114 C 0.61264(17) 0.72921(13) 0.82722(12) 0.0286(5) Uani 1 1 d .
H114 H 0.5918 0.7378 0.878 0.034 Uiso 1 1 calc R
C115 C 0.63827(17) 0.65739(13) 0.80466(12) 0.0308(5) Uani 1 1 d .
H115 H 0.6355 0.6166 0.8404 0.037 Uiso 1 1 calc R
C116 C 0.66799(17) 0.64388(12) 0.73072(12) 0.0258(5) Uani 1 1 d .
H116 H 0.6842 0.5939 0.7157 0.031 Uiso 1 1 calc R
C121 C 0.59402(15) 0.70086(10) 0.51137(11) 0.0171(4) Uani 1 1 d .
C122 C 0.59568(16) 0.67393(11) 0.43492(11) 0.0204(4) Uani 1 1 d .
H122 H 0.6572 0.6466 0.4224 0.024 Uiso 1 1 calc R
C123 C 0.50873(17) 0.68660(12) 0.37713(12) 0.0251(5) Uani 1 1 d .
H123 H 0.5114 0.6687 0.3251 0.03 Uiso 1 1 calc R
C124 C 0.41798(17) 0.72523(11) 0.39504(12) 0.0258(5) Uani 1 1 d .
H124 H 0.359 0.7348 0.3551 0.031 Uiso 1 1 calc R
C125 C 0.41323(17) 0.74986(10) 0.47098(12) 0.0245(5) Uani 1 1 d .
H125 H 0.3499 0.7748 0.4837 0.029 Uiso 1 1 calc R
C126 C 0.50153(15) 0.73816(11) 0.52920(11) 0.0205(4) Uani 1 1 d .
H126 H 0.4983 0.7558 0.5812 0.025 Uiso 1 1 calc R
C131 C 0.74029(17) 0.58821(10) 0.57403(11) 0.0206(4) Uani 1 1 d .
C132 C 0.65244(18) 0.53781(11) 0.56396(13) 0.0290(5) Uani 1 1 d .
H132 H 0.5803 0.5566 0.5612 0.035 Uiso 1 1 calc R
C133 C 0.6698(2) 0.46136(12) 0.55805(15) 0.0384(6) Uani 1 1 d .
H133 H 0.6095 0.4278 0.5512 0.046 Uiso 1 1 calc R
C134 C 0.7742(2) 0.43313(13) 0.56206(14) 0.0393(6) Uani 1 1 d .
H134 H 0.7856 0.3803 0.5579 0.047 Uiso 1 1 calc R
C135 C 0.8615(2) 0.48136(12) 0.57211(14) 0.0346(6) Uani 1 1 d .
H135 H 0.9335 0.4621 0.575 0.042 Uiso 1 1 calc R
C136 C 0.84393(18) 0.55894(12) 0.57801(12) 0.0273(5) Uani 1 1 d .
H136 H 0.9045 0.5922 0.5849 0.033 Uiso 1 1 calc R
C1 C 0.81636(16) 0.97094(10) 0.47892(11) 0.0176(4) Uani 1 1 d .
C11 C 0.79670(16) 1.04946(11) 0.49526(11) 0.0190(4) Uani 1 1 d .
N11 N 0.78181(14) 1.11248(9) 0.50381(10) 0.0240(4) Uani 1 1 d .
C12 C 0.90277(17) 0.95918(11) 0.43184(12) 0.0214(4) Uani 1 1 d .
N12 N 0.97410(16) 0.95438(10) 0.39578(11) 0.0313(4) Uani 1 1 d .
C2 C 0.75825(15) 0.91334(10) 0.50577(10) 0.0164(4) Uani 1 1 d .
C21 C 0.67773(16) 0.93091(10) 0.56036(11) 0.0188(4) Uani 1 1 d .
C22 C 0.71071(18) 0.96767(11) 0.63154(12) 0.0269(5) Uani 1 1 d .
H22 H 0.7848 0.9814 0.645 0.032 Uiso 1 1 calc R
C23 C 0.6362(2) 0.98410(12) 0.68253(14) 0.0354(6) Uani 1 1 d .
H23 H 0.6594 1.0084 0.7313 0.042 Uiso 1 1 calc R
C24 C 0.5281(2) 0.96530(12) 0.66276(15) 0.0360(6) Uani 1 1 d .
H24 H 0.4769 0.9768 0.6978 0.043 Uiso 1 1 calc R
C25 C 0.49432(18) 0.92981(12) 0.59226(14) 0.0308(5) Uani 1 1 d .
H25 H 0.4198 0.9172 0.5787 0.037 Uiso 1 1 calc R
C26 C 0.56874(16) 0.91242(11) 0.54091(12) 0.0228(4) Uani 1 1 d .
H26 H 0.5451 0.8878 0.4924 0.027 Uiso 1 1 calc R
C3 C 0.78151(15) 0.83568(10) 0.48394(11) 0.0161(4) Uani 1 1 d .
C4 C 0.75957(15) 0.81310(10) 0.40567(11) 0.0176(4) Uani 1 1 d .
C41 C 0.69639(17) 0.85513(11) 0.34472(11) 0.0214(4) Uani 1 1 d .
N41 N 0.64484(15) 0.88885(10) 0.29622(10) 0.0318(4) Uani 1 1 d .
C51 C 0.81211(15) 0.74302(10) 0.39134(10) 0.0169(4) Uani 1 1 d .
N52 N 0.87224(13) 0.71278(8) 0.45392(9) 0.0175(3) Uani 1 1 d .
N53 N 0.92193(13) 0.64996(9) 0.42894(10) 0.0221(4) Uani 1 1 d .
N54 N 0.89365(14) 0.64105(9) 0.35441(10) 0.0254(4) Uani 1 1 d .
N55 N 0.82449(13) 0.69864(9) 0.32914(9) 0.0215(4) Uani 1 1 d .
C01 C 0.8511(2) 0.80427(16) 0.19777(14) 0.0469(7) Uani 1 1 d .
H01A H 0.7801 0.8294 0.1903 0.07 Uiso 1 1 calc R
H01B H 0.8937 0.8199 0.1561 0.07 Uiso 1 1 calc R
H01C H 0.89 0.8183 0.2492 0.07 Uiso 1 1 calc R
O02 O 0.83577(14) 0.72411(10) 0.19451(9) 0.0410(4) Uani 1 1 d .
C03 C 0.76891(19) 0.69770(13) 0.24731(12) 0.0309(5) Uani 1 1 d .
H03 H 0.7017 0.7294 0.2438 0.037 Uiso 1 1 calc R
C04 C 0.7376(2) 0.61528(15) 0.22684(14) 0.0433(7) Uani 1 1 d .
H04A H 0.6996 0.612 0.1725 0.052 Uiso 1 1 calc R
H04B H 0.8035 0.5833 0.2306 0.052 Uiso 1 1 calc R
O05 O 0.66789(15) 0.59055(10) 0.28180(11) 0.0534(5) Uani 1 1 d .
C06 C 0.6665(3) 0.51135(16) 0.29341(19) 0.0720(10) Uani 1 1 d .
H06A H 0.651 0.486 0.2424 0.108 Uiso 1 1 calc R
H06B H 0.61 0.4985 0.3263 0.108 Uiso 1 1 calc R
H06C H 0.7375 0.4948 0.3196 0.108 Uiso 1 1 calc R
C101 C 0.97102(17) 0.84989(12) 0.62565(12) 0.0270(5) Uani 1 1 d .
H101 H 0.9669 0.902 0.6124 0.032 Uiso 1 1 calc R
C102 C 0.91024(17) 0.81319(12) 0.67935(11) 0.0248(5) Uani 1 1 d .
H102 H 0.8571 0.8356 0.7074 0.03 Uiso 1 1 calc R
C103 C 0.94438(16) 0.73599(12) 0.68313(11) 0.0258(5) Uani 1 1 d .
H103 H 0.9182 0.6981 0.7151 0.031 Uiso 1 1 calc R
C104 C 1.02261(16) 0.72540(12) 0.63201(12) 0.0272(5) Uani 1 1 d .
H104 H 1.0586 0.6793 0.6234 0.033 Uiso 1 1 calc R
C105 C 1.03887(17) 0.79609(13) 0.59502(12) 0.0282(5) Uani 1 1 d .
H105 H 1.0865 0.8053 0.5568 0.034 Uiso 1 1 calc R

loop_
_atom_site_aniso_label
_atom_site_aniso_U_11
_atom_site_aniso_U_22
_atom_site_aniso_U_33
_atom_site_aniso_U_23
_atom_site_aniso_U_13
_atom_site_aniso_U_12
Ru1 0.01579(8) 0.01731(7) 0.01433(7) 0.00140(7) -0.00038(5) -0.00122(7)
P1 0.0165(3) 0.0158(2) 0.0154(2) 0.00180(19) 0.0004(2) -0.00003(19)
C111 0.0145(10) 0.0256(11) 0.0176(10) 0.0038(8) 0.0003(8) -0.0013(8)
C112 0.0205(10) 0.0273(12) 0.0177(9) 0.0039(8) 0.0011(8) -0.0031(8)
C113 0.0220(11) 0.0329(12) 0.0201(10) -0.0035(9) 0.0026(9) 0.0003(9)
C114 0.0229(11) 0.0459(14) 0.0182(10) 0.0032(10) 0.0073(9) -0.0002(10)
C115 0.0306(13) 0.0385(14) 0.0245(11) 0.0138(10) 0.0078(10) 0.0010(10)
C116 0.0242(12) 0.0281(12) 0.0257(11) 0.0081(9) 0.0046(9) 0.0032(9)
C121 0.0171(10) 0.0142(9) 0.0195(10) 0.0035(7) 0.0005(8) -0.0024(7)
C122 0.0161(10) 0.0239(11) 0.0209(10) 0.0003(8) 0.0017(8) -0.0009(8)
C123 0.0241(12) 0.0288(12) 0.0211(10) 0.0011(8) -0.0017(9) -0.0058(9)
C124 0.0198(11) 0.0248(12) 0.0299(11) 0.0053(9) -0.0080(9) -0.0015(9)
C125 0.0201(10) 0.0179(12) 0.0344(12) 0.0007(8) -0.0009(9) 0.0048(8)
C126 0.0217(10) 0.0161(9) 0.0231(10) -0.0011(8) 0.0012(8) -0.0008(8)
C131 0.0239(11) 0.0168(10) 0.0206(10) 0.0054(8) 0.0003(9) 0.0019(8)
C132 0.0263(12) 0.0208(11) 0.0389(13) 0.0057(9) -0.0002(10) -0.0002(9)
C133 0.0395(15) 0.0208(12) 0.0526(16) 0.0045(11) -0.0031(12) -0.0048(10)
C134 0.0493(16) 0.0188(12) 0.0486(15) 0.0039(10) 0.0020(13) 0.0055(11)
C135 0.0341(13) 0.0234(11) 0.0461(15) 0.0060(10) 0.0043(11) 0.0110(10)
C136 0.0273(12) 0.0233(11) 0.0309(12) 0.0046(9) 0.0022(10) 0.0040(9)
C1 0.0195(10) 0.0166(10) 0.0169(9) 0.0009(7) 0.0030(8) 0.0016(8)
C11 0.0160(10) 0.0233(11) 0.0179(10) 0.0027(8) 0.0027(8) -0.0015(8)
N11 0.0267(10) 0.0195(9) 0.0269(9) 0.0007(7) 0.0071(8) 0.0004(7)
C12 0.0243(11) 0.0163(10) 0.0235(11) 0.0007(8) 0.0024(9) -0.0004(8)
N12 0.0311(11) 0.0272(10) 0.0380(11) -0.0020(8) 0.0136(9) -0.0002(8)
C2 0.0170(10) 0.0183(10) 0.0131(9) 0.0001(7) -0.0008(8) 0.0005(7)
C21 0.0242(11) 0.0114(9) 0.0216(10) 0.0013(7) 0.0069(9) 0.0009(8)
C22 0.0294(12) 0.0238(11) 0.0290(11) -0.0073(9) 0.0099(10) -0.0099(9)
C23 0.0483(16) 0.0290(12) 0.0335(13) -0.0113(10) 0.0231(12) -0.0106(11)
C24 0.0396(15) 0.0251(12) 0.0488(15) -0.0026(11) 0.0270(12) 0.0014(10)
C25 0.0214(12) 0.0265(12) 0.0457(14) 0.0096(10) 0.0093(11) 0.0041(9)
C26 0.0227(11) 0.0197(10) 0.0256(11) 0.0061(8) 0.0015(9) 0.0008(8)
C3 0.0140(9) 0.0168(9) 0.0182(9) 0.0004(7) 0.0038(8) -0.0028(7)
C4 0.0182(10) 0.0186(10) 0.0156(9) 0.0010(7) 0.0009(8) 0.0005(8)
C41 0.0259(11) 0.0216(11) 0.0168(10) -0.0043(8) 0.0039(9) 0.0041(8)
N41 0.0380(12) 0.0339(11) 0.0224(9) 0.0010(8) 0.0001(9) 0.0125(9)
C51 0.0155(9) 0.0192(10) 0.0163(9) -0.0005(8) 0.0029(8) -0.0002(7)
N52 0.0168(9) 0.0167(8) 0.0195(8) 0.0016(6) 0.0041(7) 0.0017(6)
N53 0.0207(9) 0.0218(9) 0.0242(9) -0.0016(7) 0.0047(8) 0.0044(7)
N54 0.0248(10) 0.0249(9) 0.0264(9) -0.0027(7) 0.0031(8) 0.0083(7)
N55 0.0224(9) 0.0240(9) 0.0178(8) -0.0028(7) 0.0015(7) 0.0058(7)
C01 0.0510(17) 0.0559(19) 0.0373(15) 0.0111(13) 0.0189(13) 0.0131(14)
O02 0.0455(10) 0.0563(12) 0.0225(8) -0.0014(8) 0.0095(8) 0.0142(9)
C03 0.0295(13) 0.0428(14) 0.0198(11) -0.0082(10) 0.0012(10) 0.0113(10)
C04 0.0394(15) 0.0558(17) 0.0336(14) -0.0118(12) 0.0001(12) 0.0107(13)
O05 0.0523(12) 0.0497(12) 0.0595(12) -0.0107(9) 0.0123(10) 0.0019(9)
C06 0.098(3) 0.0391(17) 0.081(2) -0.0212(16) 0.017(2) -0.0083(17)
C101 0.0290(12) 0.0233(11) 0.0253(11) -0.0005(9) -0.0103(10) -0.0074(9)
C102 0.0235(11) 0.0327(12) 0.0163(10) -0.0032(9) -0.0041(9) -0.0019(9)
C103 0.0247(11) 0.0318(11) 0.0181(10) 0.0049(9) -0.0079(9) -0.0068(10)
C104 0.0178(10) 0.0294(13) 0.0315(12) -0.0004(9) -0.0071(9) 0.0011(9)
C105 0.0179(11) 0.0425(13) 0.0233(11) 0.0022(10) -0.0010(9) -0.0096(9)

loop_
_atom_type_symbol
_atom_type_description
_atom_type_scat_dispersion_real
_atom_type_scat_dispersion_imag
_atom_type_scat_source
C C 0.0033 0.0016 'International Tables Vol C Tables 4.2.6.8 and 6.1.1.4'
H H 0 0 'International Tables Vol C Tables 4.2.6.8 and 6.1.1.4'
N N 0.0061 0.0033 'International Tables Vol C Tables 4.2.6.8 and 6.1.1.4'
O O 0.0106 0.006 'International Tables Vol C Tables 4.2.6.8 and 6.1.1.4'
P P 0.1023 0.0942 'International Tables Vol C Tables 4.2.6.8 and 6.1.1.4'
Ru Ru -1.2594 0.8363 'International Tables Vol C Tables 4.2.6.8 and 6.1.1.4'

loop_
_geom_angle_atom_site_label_1
_geom_angle_atom_site_label_2
_geom_angle_atom_site_label_3
_geom_angle
C3 Ru1 N52 76.48(7)
C3 Ru1 C101 96.88(7)
N52 Ru1 C101 132.26(8)
C3 Ru1 C102 113.36(7)
N52 Ru1 C102 164.32(7)
C101 Ru1 C102 37.62(8)
C3 Ru1 C105 114.68(8)
N52 Ru1 C105 102.16(7)
C101 Ru1 C105 37.52(8)
C102 Ru1 C105 62.99(8)
C3 Ru1 C103 150.64(8)
N52 Ru1 C103 132.65(7)
C101 Ru1 C103 62.09(8)
C102 Ru1 C103 37.54(8)
C105 Ru1 C103 61.95(8)
C3 Ru1 C104 151.96(8)
N52 Ru1 C104 103.10(7)
C101 Ru1 C104 62.18(8)
C102 Ru1 C104 62.30(8)
C105 Ru1 C104 37.42(8)
C103 Ru1 C104 36.36(8)
C3 Ru1 P1 94.87(5)
N52 Ru1 P1 89.73(5)
C101 Ru1 P1 137.96(6)
C102 Ru1 P1 101.12(6)
C105 Ru1 P1 149.90(6)
C103 Ru1 P1 89.61(6)
C104 Ru1 P1 113.17(6)
C121 P1 C131 100.31(9)
C121 P1 C111 104.72(9)
C131 P1 C111 104.19(9)
C121 P1 Ru1 117.90(6)
C131 P1 Ru1 114.71(7)
C111 P1 Ru1 113.28(6)
C116 C111 C112 118.49(18)
C116 C111 P1 122.66(16)
C112 C111 P1 118.82(14)
C113 C112 C111 120.86(18)
C113 C112 H112 119.6
C111 C112 H112 119.6
C112 C113 C114 119.9(2)
C112 C113 H113 120
C114 C113 H113 120
C115 C114 C113 119.5(2)
C115 C114 H114 120.2
C113 C114 H114 120.2
C114 C115 C116 120.9(2)
C114 C115 H115 119.5
C116 C115 H115 119.5
C115 C116 C111 120.2(2)
C115 C116 H116 119.9
C111 C116 H116 119.9
C126 C121 C122 118.65(17)
C126 C121 P1 123.70(14)
C122 C121 P1 117.53(15)
C123 C122 C121 120.76(19)
C123 C122 H122 119.6
C121 C122 H122 119.6
C124 C123 C122 120.14(19)
C124 C123 H123 119.9
C122 C123 H123 119.9
C125 C124 C123 119.90(18)
C125 C124 H124 120.1
C123 C124 H124 120.1
C124 C125 C126 120.10(19)
C124 C125 H125 120
C126 C125 H125 120
C121 C126 C125 120.40(18)
C121 C126 H126 119.8
C125 C126 H126 119.8
C136 C131 C132 118.11(18)
C136 C131 P1 120.82(16)
C132 C131 P1 121.07(15)
C133 C132 C131 120.6(2)
C133 C132 H132 119.7
C131 C132 H132 119.7
C132 C133 C134 120.4(2)
C132 C133 H133 119.8
C134 C133 H133 119.8
C135 C134 C133 120.0(2)
C135 C134 H134 120
C133 C134 H134 120
C134 C135 C136 119.6(2)
C134 C135 H135 120.2
C136 C135 H135 120.2
C131 C136 C135 121.3(2)
C131 C136 H136 119.4
C135 C136 H136 119.4
C2 C1 C12 123.06(17)
C2 C1 C11 123.07(18)
C12 C1 C11 113.87(17)
N11 C11 C1 176.1(2)
N12 C12 C1 175.5(2)
C1 C2 C3 119.18(17)
C1 C2 C21 118.85(17)
C3 C2 C21 121.86(16)
C26 C21 C22 119.14(19)
C26 C21 C2 120.73(17)
C22 C21 C2 120.12(18)
C23 C22 C21 120.4(2)
C23 C22 H22 119.8
C21 C22 H22 119.8
C22 C23 C24 120.0(2)
C22 C23 H23 120
C24 C23 H23 120
C25 C24 C23 120.1(2)
C25 C24 H24 119.9
C23 C24 H24 119.9
C24 C25 C26 120.3(2)
C24 C25 H25 119.9
C26 C25 H25 119.9
C25 C26 C21 120.0(2)
C25 C26 H26 120
C21 C26 H26 120
C4 C3 C2 119.68(16)
C4 C3 Ru1 118.01(13)
C2 C3 Ru1 121.57(13)
C3 C4 C41 125.07(17)
C3 C4 C51 112.04(16)
C41 C4 C51 122.84(16)
N41 C41 C4 179.3(2)
N52 C51 N55 106.98(16)
N52 C51 C4 115.31(16)
N55 C51 C4 137.56(17)
C51 N52 N53 107.62(15)
C51 N52 Ru1 117.54(12)
N53 N52 Ru1 134.80(12)
N54 N53 N52 109.45(15)
N53 N54 N55 107.61(15)
C51 N55 N54 108.34(15)
C51 N55 C03 131.94(17)
N54 N55 C03 119.25(16)
O02 C01 H01A 109.5
O02 C01 H01B 109.5
H01A C01 H01B 109.5
O02 C01 H01C 109.5
H01A C01 H01C 109.5
H01B C01 H01C 109.5
C03 O02 C01 113.40(17)
O02 C03 N55 111.68(18)
O02 C03 C04 109.05(18)
N55 C03 C04 107.44(18)
O02 C03 H03 109.5
N55 C03 H03 109.5
C04 C03 H03 109.5
O05 C04 C03 107.30(19)
O05 C04 H04A 110.3
C03 C04 H04A 110.3
O05 C04 H04B 110.3
C03 C04 H04B 110.3
H04A C04 H04B 108.5
C06 O05 C04 114.6(2)
O05 C06 H06A 109.5
O05 C06 H06B 109.5
H06A C06 H06B 109.5
O05 C06 H06C 109.5
H06A C06 H06C 109.5
H06B C06 H06C 109.5
C105 C101 C102 108.77(19)
C105 C101 Ru1 71.65(11)
C102 C101 Ru1 71.54(11)
C105 C101 H101 125.6
C102 C101 H101 125.6
Ru1 C101 H101 122.8
C101 C102 C103 106.78(19)
C101 C102 Ru1 70.83(11)
C103 C102 Ru1 72.52(11)
C101 C102 H102 126.6
C103 C102 H102 126.6
Ru1 C102 H102 121.8
C104 C103 C102 108.94(19)
C104 C103 Ru1 72.15(11)
C102 C103 Ru1 69.93(10)
C104 C103 H103 125.5
C102 C103 H103 125.5
Ru1 C103 H103 124
C103 C104 C105 107.94(19)
C103 C104 Ru1 71.49(11)
C105 C104 Ru1 69.71(11)
C103 C104 H104 126
C105 C104 H104 126
Ru1 C104 H104 124.4
C101 C105 C104 107.54(19)
C101 C105 Ru1 70.83(12)
C104 C105 Ru1 72.87(11)
C101 C105 H105 126.2
C104 C105 H105 126.2
Ru1 C105 H105 121.8

loop_
_geom_bond_atom_site_label_1
_geom_bond_atom_site_label_2
_geom_bond_distance
Ru1 C3 2.0327(18)
Ru1 N52 2.0574(15)
Ru1 C101 2.1946(19)
Ru1 C102 2.2039(19)
Ru1 C105 2.205(2)
Ru1 C103 2.2381(18)
Ru1 C104 2.2467(19)
Ru1 P1 2.3211(5)
P1 C121 1.8317(19)
P1 C131 1.8339(19)
P1 C111 1.834(2)
C111 C116 1.393(3)
C111 C112 1.398(3)
C112 C113 1.384(3)
C112 H112 0.95
C113 C114 1.387(3)
C113 H113 0.95
C114 C115 1.378(3)
C114 H114 0.95
C115 C116 1.384(3)
C115 H115 0.95
C116 H116 0.95
C121 C126 1.390(3)
C121 C122 1.396(3)
C122 C123 1.385(3)
C122 H122 0.95
C123 C124 1.384(3)
C123 H123 0.95
C124 C125 1.380(3)
C124 H124 0.95
C125 C126 1.399(3)
C125 H125 0.95
C126 H126 0.95
C131 C136 1.379(3)
C131 C132 1.401(3)
C132 C133 1.376(3)
C132 H132 0.95
C133 C134 1.381(3)
C133 H133 0.95
C134 C135 1.372(3)
C134 H134 0.95
C135 C136 1.396(3)
C135 H135 0.95
C136 H136 0.95
C1 C2 1.362(3)
C1 C12 1.435(3)
C1 C11 1.445(3)
C11 N11 1.143(2)
C12 N12 1.144(3)
C2 C3 1.463(3)
C2 C21 1.485(3)
C21 C26 1.389(3)
C21 C22 1.396(3)
C22 C23 1.380(3)
C22 H22 0.95
C23 C24 1.381(3)
C23 H23 0.95
C24 C25 1.378(3)
C24 H24 0.95
C25 C26 1.388(3)
C25 H25 0.95
C26 H26 0.95
C3 C4 1.392(2)
C4 C41 1.431(3)
C4 C51 1.437(3)
C41 N41 1.149(2)
C51 N52 1.337(2)
C51 N55 1.348(2)
N52 N53 1.366(2)
N53 N54 1.290(2)
N54 N55 1.366(2)
N55 C03 1.481(2)
C01 O02 1.432(3)
C01 H01A 0.98
C01 H01B 0.98
C01 H01C 0.98
O02 C03 1.383(3)
C03 C04 1.539(3)
C03 H03 1
C04 O05 1.425(3)
C04 H04A 0.99
C04 H04B 0.99
O05 C06 1.417(3)
C06 H06A 0.98
C06 H06B 0.98
C06 H06C 0.98
C101 C105 1.415(3)
C101 C102 1.418(3)
C101 H101 0.95
C102 C103 1.430(3)
C102 H102 0.95
C103 C104 1.399(3)
C103 H103 0.95
C104 C105 1.429(3)
C104 H104 0.95
C105 H105 0.95

loop_
_geom_torsion_atom_site_label_1
_geom_torsion_atom_site_label_2
_geom_torsion_atom_site_label_3
_geom_torsion_atom_site_label_4
_geom_torsion
C3 Ru1 P1 C121 14.37(9)
N52 Ru1 P1 C121 -62.04(8)
C101 Ru1 P1 C121 120.28(11)
C102 Ru1 P1 C121 129.35(9)
C105 Ru1 P1 C121 -176.37(14)
C103 Ru1 P1 C121 165.31(9)
C104 Ru1 P1 C121 -166.19(9)
C3 Ru1 P1 C131 132.18(9)
N52 Ru1 P1 C131 55.77(8)
C101 Ru1 P1 C131 -121.91(11)
C102 Ru1 P1 C131 -112.84(9)
C105 Ru1 P1 C131 -58.56(14)
C103 Ru1 P1 C131 -76.88(9)
C104 Ru1 P1 C131 -48.38(9)
C3 Ru1 P1 C111 -108.36(9)
N52 Ru1 P1 C111 175.23(8)
C101 Ru1 P1 C111 -2.46(11)
C102 Ru1 P1 C111 6.62(9)
C105 Ru1 P1 C111 60.90(14)
C103 Ru1 P1 C111 42.58(9)
C104 Ru1 P1 C111 71.07(9)
C121 P1 C111 C116 107.71(17)
C131 P1 C111 C116 2.80(19)
Ru1 P1 C111 C116 -122.52(15)
C121 P1 C111 C112 -74.20(17)
C131 P1 C111 C112 -179.11(15)
Ru1 P1 C111 C112 55.56(16)
C116 C111 C112 C113 -0.5(3)
P1 C111 C112 C113 -178.66(15)
C111 C112 C113 C114 1.1(3)
C112 C113 C114 C115 -0.6(3)
C113 C114 C115 C116 -0.5(3)
C114 C115 C116 C111 1.1(3)
C112 C111 C116 C115 -0.6(3)
P1 C111 C116 C115 177.48(16)
C131 P1 C121 C126 129.08(17)
C111 P1 C121 C126 21.30(18)
Ru1 P1 C121 C126 -105.67(16)
C131 P1 C121 C122 -55.14(16)
C111 P1 C121 C122 -162.92(15)
Ru1 P1 C121 C122 70.11(16)
C126 C121 C122 C123 2.5(3)
P1 C121 C122 C123 -173.53(15)
C121 C122 C123 C124 -1.1(3)
C122 C123 C124 C125 -1.3(3)
C123 C124 C125 C126 2.2(3)
C122 C121 C126 C125 -1.5(3)
P1 C121 C126 C125 174.23(15)
C124 C125 C126 C121 -0.8(3)
C121 P1 C131 C136 143.59(17)
C111 P1 C131 C136 -108.21(17)
Ru1 P1 C131 C136 16.20(19)
C121 P1 C131 C132 -35.82(18)
C111 P1 C131 C132 72.38(18)
Ru1 P1 C131 C132 -163.21(15)
C136 C131 C132 C133 -0.2(3)
P1 C131 C132 C133 179.25(18)
C131 C132 C133 C134 0.1(4)
C132 C133 C134 C135 0.1(4)
C133 C134 C135 C136 -0.2(4)
C132 C131 C136 C135 0.1(3)
P1 C131 C136 C135 -179.33(16)
C134 C135 C136 C131 0.1(3)
C2 C1 C11 N11 -138(3)
C12 C1 C11 N11 42(3)
C2 C1 C12 N12 -159(3)
C11 C1 C12 N12 21(3)
C12 C1 C2 C3 -2.1(3)
C11 C1 C2 C3 177.90(16)
C12 C1 C2 C21 174.18(17)
C11 C1 C2 C21 -5.8(3)
C1 C2 C21 C26 121.1(2)
C3 C2 C21 C26 -62.7(2)
C1 C2 C21 C22 -57.7(3)
C3 C2 C21 C22 118.5(2)
C26 C21 C22 C23 1.2(3)
C2 C21 C22 C23 -179.97(19)
C21 C22 C23 C24 -1.0(3)
C22 C23 C24 C25 0.3(3)
C23 C24 C25 C26 0.3(3)
C24 C25 C26 C21 -0.2(3)
C22 C21 C26 C25 -0.6(3)
C2 C21 C26 C25 -179.43(17)
C1 C2 C3 C4 -66.3(2)
C21 C2 C3 C4 117.5(2)
C1 C2 C3 Ru1 103.70(18)
C21 C2 C3 Ru1 -72.5(2)
N52 Ru1 C3 C4 6.64(14)
C101 Ru1 C3 C4 138.53(15)
C102 Ru1 C3 C4 173.75(14)
C105 Ru1 C3 C4 103.99(15)
C103 Ru1 C3 C4 -179.81(14)
C104 Ru1 C3 C4 99.2(2)
P1 Ru1 C3 C4 -81.91(14)
N52 Ru1 C3 C2 -163.54(16)
C101 Ru1 C3 C2 -31.65(16)
C102 Ru1 C3 C2 3.58(18)
C105 Ru1 C3 C2 -66.18(17)
C103 Ru1 C3 C2 10.0(3)
C104 Ru1 C3 C2 -71.0(2)
P1 Ru1 C3 C2 107.91(15)
C2 C3 C4 C41 -12.5(3)
Ru1 C3 C4 C41 177.12(15)
C2 C3 C4 C51 164.94(17)
Ru1 C3 C4 C51 -5.4(2)
C3 C4 C41 N41 -6E1(2)
C51 C4 C41 N41 13E1(2)
C3 C4 C51 N52 -0.6(2)
C41 C4 C51 N52 176.94(18)
C3 C4 C51 N55 -175.3(2)
C41 C4 C51 N55 2.2(4)
N55 C51 N52 N53 0.5(2)
C4 C51 N52 N53 -175.81(16)
N55 C51 N52 Ru1 -177.46(12)
C4 C51 N52 Ru1 6.3(2)
C3 Ru1 N52 C51 -6.97(14)
C101 Ru1 N52 C51 -93.99(16)
C102 Ru1 N52 C51 -137.7(2)
C105 Ru1 N52 C51 -119.77(14)
C103 Ru1 N52 C51 177.32(13)
C104 Ru1 N52 C51 -158.15(14)
P1 Ru1 N52 C51 88.10(13)
C3 Ru1 N52 N53 175.79(19)
C101 Ru1 N52 N53 88.77(19)
C102 Ru1 N52 N53 45.0(3)
C105 Ru1 N52 N53 62.99(18)
C103 Ru1 N52 N53 0.1(2)
C104 Ru1 N52 N53 24.62(19)
P1 Ru1 N52 N53 -89.14(17)
C51 N52 N53 N54 -0.4(2)
Ru1 N52 N53 N54 177.02(14)
N52 N53 N54 N55 0.2(2)
N52 C51 N55 N54 -0.4(2)
C4 C51 N55 N54 174.6(2)
N52 C51 N55 C03 171.5(2)
C4 C51 N55 C03 -13.5(4)
N53 N54 N55 C51 0.1(2)
N53 N54 N55 C03 -172.93(18)
C01 O02 C03 N55 -73.8(2)
C01 O02 C03 C04 167.64(19)
C51 N55 C03 O02 107.7(2)
N54 N55 C03 O02 -81.1(2)
C51 N55 C03 C04 -132.7(2)
N54 N55 C03 C04 38.4(3)
O02 C03 C04 O05 -179.30(18)
N55 C03 C04 O05 59.5(2)
C03 C04 O05 C06 -155.5(2)
C3 Ru1 C101 C105 -122.24(13)
N52 Ru1 C101 C105 -44.27(16)
C102 Ru1 C101 C105 117.91(18)
C103 Ru1 C101 C105 79.41(13)
C104 Ru1 C101 C105 38.07(12)
P1 Ru1 C101 C105 132.60(11)
C3 Ru1 C101 C102 119.84(13)
N52 Ru1 C101 C102 -162.19(11)
C105 Ru1 C101 C102 -117.91(18)
C103 Ru1 C101 C102 -38.51(12)
C104 Ru1 C101 C102 -79.84(13)
P1 Ru1 C101 C102 14.69(16)
C105 C101 C102 C103 1.7(2)
Ru1 C101 C102 C103 64.10(13)
C105 C101 C102 Ru1 -62.35(14)
C3 Ru1 C102 C101 -69.72(14)
N52 Ru1 C102 C101 56.9(3)
C105 Ru1 C102 C101 37.16(12)
C103 Ru1 C102 C101 115.46(18)
C104 Ru1 C102 C101 79.50(13)
P1 Ru1 C102 C101 -170.04(11)
C3 Ru1 C102 C103 174.82(12)
N52 Ru1 C102 C103 -58.5(3)
C101 Ru1 C102 C103 -115.46(18)
C105 Ru1 C102 C103 -78.30(13)
C104 Ru1 C102 C103 -35.96(12)
P1 Ru1 C102 C103 74.51(12)
C101 C102 C103 C104 -1.0(2)
Ru1 C102 C103 C104 61.95(14)
C101 C102 C103 Ru1 -62.97(12)
C3 Ru1 C103 C104 -128.45(16)
N52 Ru1 C103 C104 43.02(16)
C101 Ru1 C103 C104 -80.13(14)
C102 Ru1 C103 C104 -118.72(18)
C105 Ru1 C103 C104 -37.42(13)
P1 Ru1 C103 C104 132.29(12)
C3 Ru1 C103 C102 -9.7(2)
N52 Ru1 C103 C102 161.74(11)
C101 Ru1 C103 C102 38.59(12)
C105 Ru1 C103 C102 81.30(13)
C104 Ru1 C103 C102 118.72(18)
P1 Ru1 C103 C102 -108.99(12)
C102 C103 C104 C105 -0.1(2)
Ru1 C103 C104 C105 60.48(13)
C102 C103 C104 Ru1 -60.56(13)
C3 Ru1 C104 C103 125.22(17)
N52 Ru1 C104 C103 -148.99(12)
C101 Ru1 C104 C103 79.87(14)
C102 Ru1 C104 C103 37.13(12)
C105 Ru1 C104 C103 118.04(18)
P1 Ru1 C104 C103 -53.57(13)
C3 Ru1 C104 C105 7.2(2)
N52 Ru1 C104 C105 92.97(13)
C101 Ru1 C104 C105 -38.17(13)
C102 Ru1 C104 C105 -80.92(14)
C103 Ru1 C104 C105 -118.04(18)
P1 Ru1 C104 C105 -171.62(11)
C102 C101 C105 C104 -1.8(2)
Ru1 C101 C105 C104 -64.09(13)
C102 C101 C105 Ru1 62.29(14)
C103 C104 C105 C101 1.2(2)
Ru1 C104 C105 C101 62.76(13)
C103 C104 C105 Ru1 -61.61(14)
C3 Ru1 C105 C101 67.54(14)
N52 Ru1 C105 C101 148.10(12)
C102 Ru1 C105 C101 -37.27(12)
C103 Ru1 C105 C101 -79.81(13)
C104 Ru1 C105 C101 -116.17(18)
P1 Ru1 C105 C101 -100.67(15)
C3 Ru1 C105 C104 -176.29(12)
N52 Ru1 C105 C104 -95.74(13)
C101 Ru1 C105 C104 116.17(18)
C102 Ru1 C105 C104 78.90(13)
C103 Ru1 C105 C104 36.36(12)
P1 Ru1 C105 C104 15.5(2)
